data_4318726
loop_
_publ_author_name
'Christophe Lescop'
'Dominique Luneau'
'Paul Rey'
'Guillaume Bussi\`ere'
'Christian Reber'

_publ_contact_author
;
       Dominique LUNEAU
       Laboratoire de Chimie Inorganique et Biologique (UMR 5046)
       DRFMC
       CEA-Grenoble
       38054 Grenoble, France
;
_publ_contact_author_email luneau@drfmc.ceng.cea.fr
_publ_contact_author_fax '33 438 785 090'
_publ_contact_author_phone '33 438 784 462'
_publ_section_title
;
 Synthesis, Structures, and Magnetic and Optical Properties of a Series of
 Europium(III) and Gadolinium(III) Complexes with Chelating Nitronyl and
 Imino Nitroxide Free Radicals
;
_journal_name_full 'Inorganic Chemistry'
_journal_page_first 5566
_journal_page_last 5574
_journal_paper_doi 10.1021/ic0257928
_journal_volume 41
_journal_year 2002
_chemical_formula_sum 'C29 H20 F18 Gd N4 O8'
_chemical_formula_weight 1051.74
_chemical_name_systematic
;
  ?
;
_space_group_IT_number 61
_symmetry_cell_setting orthorhombic
_symmetry_space_group_name_Hall '-P 2ac 2ab'
_symmetry_space_group_name_H-M 'P b c a'
_atom_sites_solution_hydrogens geom
_atom_sites_solution_primary direct
_atom_sites_solution_secondary difmap
_audit_creation_method SHELXL-97
_cell_angle_alpha 90.00
_cell_angle_beta 90.00
_cell_angle_gamma 90.00
_cell_formula_units_Z 9
_cell_length_a 20.7769(9)
_cell_length_b 16.4918(7)
_cell_length_c 23.1570(9)
_cell_measurement_temperature 193(2)
_cell_volume 7934.7(6)
_computing_cell_refinement 'Bruker SMART'
_computing_data_collection 'Bruker SMART'
_computing_data_reduction 'Bruker SHELXTL'
_computing_molecular_graphics 'Bruker SHELXTL'
_computing_publication_material 'Bruker SHELXTL'
_computing_structure_refinement 'SHELXL-97 (Sheldrick, 1997)'
_computing_structure_solution 'SHELXS-97 (Sheldrick, 1990)'
_diffrn_ambient_temperature 193(2)
_diffrn_measured_fraction_theta_full 0.773
_diffrn_measured_fraction_theta_max 0.773
_diffrn_measurement_device_type 'CCD area detector'
_diffrn_measurement_method 'phi and omega scans'
_diffrn_radiation_monochromator graphite
_diffrn_radiation_source 'fine-focus sealed tube'
_diffrn_radiation_type MoK\a
_diffrn_radiation_wavelength 0.71073
_diffrn_reflns_av_R_equivalents 0.0586
_diffrn_reflns_av_sigmaI/netI 0.0845
_diffrn_reflns_limit_h_max 16
_diffrn_reflns_limit_h_min -28
_diffrn_reflns_limit_k_max 22
_diffrn_reflns_limit_k_min -15
_diffrn_reflns_limit_l_max 25
_diffrn_reflns_limit_l_min -24
_diffrn_reflns_number 30465
_diffrn_reflns_theta_full 29.75
_diffrn_reflns_theta_max 29.75
_diffrn_reflns_theta_min 1.81
_exptl_absorpt_coefficient_mu 2.032
_exptl_absorpt_correction_type none
_exptl_crystal_colour blue
_exptl_crystal_density_diffrn 1.981
_exptl_crystal_density_method 'not measured'
_exptl_crystal_description parallepipe
_exptl_crystal_F_000 4608
_exptl_crystal_size_max 0.3
_exptl_crystal_size_mid 0.4
_exptl_crystal_size_min 0.4
_refine_diff_density_max 1.157
_refine_diff_density_min -0.754
_refine_diff_density_rms 0.164
_refine_ls_extinction_method none
_refine_ls_goodness_of_fit_ref 0.605
_refine_ls_hydrogen_treatment mixed
_refine_ls_matrix_type full
_refine_ls_number_parameters 613
_refine_ls_number_reflns 8746
_refine_ls_number_restraints 0
_refine_ls_restrained_S_all 0.605
_refine_ls_R_factor_all 0.0860
_refine_ls_R_factor_gt 0.0314
_refine_ls_shift/su_max 0.432
_refine_ls_shift/su_mean 0.018
_refine_ls_structure_factor_coef Fsqd
_refine_ls_weighting_details 'calc w=1/[\s^2^(Fo^2^)+(0.1000P)^2^+0.0000P] where P=(Fo^2^+2Fc^2^)/3'
_refine_ls_weighting_scheme calc
_refine_ls_wR_factor_gt 0.0807
_refine_ls_wR_factor_ref 0.1081
_reflns_number_gt 4673
_reflns_number_total 8746
_reflns_threshold_expression >2sigma(I)
_cod_data_source_file ic0257928_3.cif
_cod_data_source_block cl401_Compound_2a
_cod_depositor_comments
;
The following automatic conversions were performed:

'_symmetry_cell_setting' value 'Orthorhombic' changed to
'orthorhombic' according to the built-in table from CIF Core
dictionary named 'cif_core.dic' version 2.4.1 from 2010-06-29.

Automatic conversion script
Id: cif_fix_values 1646 2011-03-28 12:23:43Z adriana 
;
_cod_database_code 4318726

loop_
_symmetry_equiv_pos_as_xyz
'x, y, z'
'-x+1/2, -y, z+1/2'
'-x, y+1/2, -z+1/2'
'x+1/2, -y+1/2, -z'
'-x, -y, -z'
'x-1/2, y, -z-1/2'
'x, -y-1/2, z-1/2'
'-x-1/2, y-1/2, z'

loop_
_atom_site_label
_atom_site_type_symbol
_atom_site_fract_x
_atom_site_fract_y
_atom_site_fract_z
_atom_site_U_iso_or_equiv
_atom_site_adp_type
_atom_site_occupancy
_atom_site_symmetry_multiplicity
_atom_site_calc_flag
_atom_site_refinement_flags
_atom_site_disorder_assembly
_atom_site_disorder_group
Gd Gd 0.150400(9) 0.598243(11) 0.399559(10) 0.03205(9) Uani 1 1 d . . .
N1 N 0.13835(15) 0.4269(2) 0.32493(16) 0.0329(9) Uani 1 1 d . . .
N2 N 0.19777(17) 0.3181(2) 0.32060(18) 0.0459(10) Uani 1 1 d . . .
N3 N 0.19205(15) 0.4641(2) 0.44192(15) 0.0340(9) Uani 1 1 d . . .
N4 N 0.24186(16) 0.3443(2) 0.44016(18) 0.0437(10) Uani 1 1 d . . .
H4A H 0.2559 0.2975 0.4271 0.052 Uiso 1 1 calc R . .
O1 O 0.11029(12) 0.49126(16) 0.34366(13) 0.0377(7) Uani 1 1 d . . .
O2 O 0.23821(16) 0.2638(2) 0.33505(16) 0.0627(10) Uani 1 1 d . . .
O1H O 0.13881(12) 0.66262(18) 0.30913(14) 0.0418(8) Uani 1 1 d . . .
O2H O 0.13052(14) 0.73783(17) 0.41757(14) 0.0412(8) Uani 1 1 d . . .
O3H O 0.24440(13) 0.64437(16) 0.44695(14) 0.0445(8) Uani 1 1 d . . .
O4H O 0.24093(12) 0.55783(17) 0.34222(13) 0.0403(8) Uani 1 1 d . . .
O5H O 0.03710(13) 0.61281(17) 0.38713(13) 0.0403(8) Uani 1 1 d . . .
O6H O 0.10264(14) 0.59590(17) 0.49111(13) 0.0425(8) Uani 1 1 d . . .
C1 C 0.18159(19) 0.3827(2) 0.3535(2) 0.0347(11) Uani 1 1 d . . .
C2 C 0.1282(2) 0.3984(3) 0.2648(2) 0.0407(11) Uani 1 1 d . . .
C3 C 0.1555(2) 0.3104(3) 0.2687(2) 0.0487(13) Uani 1 1 d . . .
C4 C 0.0571(2) 0.4047(3) 0.2499(2) 0.0584(15) Uani 1 1 d . . .
H4B H 0.0445 0.4619 0.2482 0.088 Uiso 1 1 calc R . .
H4C H 0.0316 0.3770 0.2795 0.088 Uiso 1 1 calc R . .
H4D H 0.0493 0.3792 0.2123 0.088 Uiso 1 1 calc R . .
C5 C 0.1668(3) 0.4562(4) 0.2265(2) 0.0644(16) Uani 1 1 d . . .
H5A H 0.1462 0.5097 0.2263 0.097 Uiso 1 1 calc R . .
H5B H 0.1683 0.4349 0.1870 0.097 Uiso 1 1 calc R . .
H5C H 0.2107 0.4612 0.2416 0.097 Uiso 1 1 calc R . .
C6 C 0.1045(2) 0.2471(3) 0.2839(3) 0.0628(16) Uani 1 1 d . . .
H6A H 0.1245 0.1934 0.2859 0.094 Uiso 1 1 calc R . .
H6B H 0.0709 0.2468 0.2541 0.094 Uiso 1 1 calc R . .
H6C H 0.0852 0.2604 0.3213 0.094 Uiso 1 1 calc R . .
C7 C 0.1955(2) 0.2833(4) 0.2167(2) 0.0760(18) Uani 1 1 d . . .
H7A H 0.2108 0.2278 0.2230 0.114 Uiso 1 1 calc R . .
H7B H 0.2325 0.3197 0.2122 0.114 Uiso 1 1 calc R . .
H7C H 0.1689 0.2852 0.1818 0.114 Uiso 1 1 calc R . .
C8 C 0.20512(19) 0.3983(2) 0.4107(2) 0.0359(11) Uani 1 1 d . . .
C9 C 0.22214(19) 0.4502(3) 0.4945(2) 0.0387(11) Uani 1 1 d . . .
C10 C 0.2236(2) 0.4982(3) 0.5443(2) 0.0512(13) Uani 1 1 d . . .
H10A H 0.2026 0.5493 0.5459 0.061 Uiso 1 1 calc R . .
C11 C 0.2568(3) 0.4678(4) 0.5905(2) 0.0685(17) Uani 1 1 d . . .
H11A H 0.2588 0.4988 0.6250 0.082 Uiso 1 1 calc R . .
C12 C 0.2880(3) 0.3922(4) 0.5886(3) 0.079(2) Uani 1 1 d . . .
H12A H 0.3099 0.3733 0.6220 0.094 Uiso 1 1 calc R . .
C13 C 0.2876(3) 0.3453(3) 0.5401(3) 0.0646(16) Uani 1 1 d . . .
H13A H 0.3096 0.2949 0.5382 0.077 Uiso 1 1 calc R . .
C14 C 0.2531(2) 0.3758(3) 0.4937(2) 0.0444(12) Uani 1 1 d . . .
C1H C 0.1016(3) 0.7358(4) 0.2297(3) 0.0642(17) Uani 1 1 d . . .
C2H C 0.1105(2) 0.7259(3) 0.2949(2) 0.0448(12) Uani 1 1 d . A .
C3H C 0.0861(2) 0.7867(3) 0.3303(2) 0.0448(12) Uani 1 1 d . . .
H3HA H 0.0609 0.8287 0.3137 0.054 Uiso 1 1 calc R A .
C4H C 0.0976(2) 0.7876(3) 0.3891(2) 0.0416(12) Uani 1 1 d . A .
C5H C 0.0688(3) 0.8575(3) 0.4252(3) 0.0580(16) Uani 1 1 d . . .
C6H C 0.3467(3) 0.6616(4) 0.4902(3) 0.0710(19) Uani 1 1 d . . .
C7H C 0.3031(2) 0.6279(3) 0.4420(2) 0.0489(14) Uani 1 1 d . B .
C8H C 0.3334(2) 0.5867(3) 0.3977(3) 0.0575(17) Uani 1 1 d . . .
H8HA H 0.3786 0.5789 0.3996 0.069 Uiso 1 1 calc R B .
C9H C 0.3002(2) 0.5566(2) 0.3510(2) 0.0436(12) Uani 1 1 d . B .
C10H C 0.3372(2) 0.5150(3) 0.3016(3) 0.0600(16) Uani 1 1 d . . .
C11H C -0.0710(2) 0.6513(4) 0.3893(3) 0.0537(15) Uani 1 1 d . . .
C12H C -0.0088(2) 0.6275(3) 0.4217(3) 0.0394(12) Uani 1 1 d . C .
C13H C -0.0074(2) 0.6292(3) 0.4805(2) 0.0490(13) Uani 1 1 d . . .
H13B H -0.0459 0.6406 0.5011 0.059 Uiso 1 1 calc R C .
C14H C 0.0483(2) 0.6148(3) 0.5108(2) 0.0449(12) Uani 1 1 d . C .
C15H C 0.0478(3) 0.6244(4) 0.5764(3) 0.0675(16) Uani 1 1 d . . .
F1 F 0.0525(5) 0.7079(11) 0.2129(5) 0.095(4) Uani 0.50 1 d P A -1
F2 F 0.1474(8) 0.7131(13) 0.2008(9) 0.088(7) Uani 0.50 1 d P A -1
F3 F 0.0996(8) 0.8187(7) 0.2175(5) 0.115(5) Uani 0.50 1 d P A -1
F1B F 0.0756(10) 0.6601(8) 0.2069(7) 0.149(7) Uani 0.50 1 d P A -2
F2B F 0.1546(9) 0.7354(16) 0.2016(11) 0.126(9) Uani 0.50 1 d P A -2
F3B F 0.0596(7) 0.7829(12) 0.2099(5) 0.118(7) Uani 0.50 1 d P A -2
F4 F 0.0416(12) 0.8322(12) 0.4726(12) 0.105(9) Uani 0.50 1 d P A -1
F5 F 0.11376(18) 0.91192(18) 0.43599(18) 0.0889(11) Uani 1 1 d . A -1
F6 F 0.0256(18) 0.8985(17) 0.391(2) 0.085(9) Uani 0.50 1 d P A -1
F4B F 0.0517(13) 0.8323(14) 0.4740(11) 0.104(9) Uani 0.50 1 d P A -2
F6B F 0.0203(18) 0.8934(19) 0.403(2) 0.083(9) Uani 0.50 1 d P A -2
F7 F 0.3769(2) 0.7273(3) 0.4718(2) 0.1238(16) Uani 1 1 d . B -1
F8 F 0.31415(18) 0.6838(3) 0.53621(19) 0.1076(14) Uani 1 1 d . B -1
F9 F 0.3848(15) 0.602(2) 0.5073(12) 0.124(9) Uani 0.50 1 d P B -1
F9B F 0.3961(14) 0.618(2) 0.5053(13) 0.123(9) Uani 0.50 1 d P B -2
F10 F 0.4002(14) 0.522(2) 0.3094(14) 0.086(8) Uani 0.50 1 d P B -1
F11 F 0.32052(14) 0.43649(18) 0.29862(15) 0.0767(10) Uani 1 1 d . B -1
F12 F 0.32400(15) 0.5481(2) 0.25122(16) 0.0741(9) Uani 1 1 d . B -1
F10B F 0.4020(12) 0.511(2) 0.3076(16) 0.089(9) Uani 0.50 1 d P B -2
F13 F -0.0660(14) 0.7241(17) 0.3644(14) 0.100(10) Uani 0.50 1 d P C -1
F14 F -0.12214(14) 0.6455(2) 0.42272(16) 0.0927(12) Uani 1 1 d . C -1
F15 F -0.08076(15) 0.6108(2) 0.34256(17) 0.0930(13) Uani 1 1 d . C -1
F13B F -0.0697(14) 0.7322(12) 0.3835(13) 0.064(5) Uani 0.50 1 d P C -2
F16 F 0.0881(3) 0.6798(3) 0.59258(17) 0.153(2) Uani 1 1 d . C .
F17 F -0.0077(2) 0.6437(4) 0.59809(16) 0.1349(19) Uani 1 1 d . C .
F18 F 0.0640(3) 0.5587(3) 0.60275(16) 0.1333(19) Uani 1 1 d . C .

loop_
_atom_site_aniso_label
_atom_site_aniso_U_11
_atom_site_aniso_U_22
_atom_site_aniso_U_33
_atom_site_aniso_U_23
_atom_site_aniso_U_13
_atom_site_aniso_U_12
Gd 0.02887(10) 0.03283(11) 0.03447(18) -0.00112(10) -0.00405(9) 0.00070(8)
N1 0.0357(19) 0.0330(17) 0.030(3) -0.0041(17) -0.0023(16) -0.0046(14)
N2 0.041(2) 0.045(2) 0.052(3) -0.012(2) 0.0022(19) -0.0005(17)
N3 0.0344(18) 0.0337(18) 0.034(3) -0.0022(17) -0.0073(16) -0.0019(15)
N4 0.044(2) 0.038(2) 0.049(3) 0.005(2) -0.0053(19) 0.0062(16)
O1 0.0339(14) 0.0379(16) 0.041(2) -0.0038(15) -0.0105(13) 0.0011(12)
O2 0.056(2) 0.054(2) 0.078(3) -0.0162(19) -0.0075(19) 0.0190(17)
O1H 0.0347(16) 0.0468(18) 0.044(2) 0.0060(16) 0.0028(14) 0.0074(13)
O2H 0.0441(16) 0.0358(16) 0.044(2) -0.0015(15) -0.0049(15) 0.0033(13)
O3H 0.0360(16) 0.0394(17) 0.058(3) -0.0040(15) -0.0132(15) -0.0020(13)
O4H 0.0316(15) 0.0412(17) 0.048(2) -0.0010(15) -0.0014(14) -0.0003(12)
O5H 0.0307(15) 0.0513(19) 0.039(2) -0.0036(15) -0.0006(13) 0.0032(13)
O6H 0.0469(17) 0.0514(18) 0.029(2) -0.0003(15) -0.0019(14) 0.0026(15)
C1 0.035(2) 0.032(2) 0.037(3) -0.004(2) -0.002(2) -0.0060(17)
C2 0.040(2) 0.055(3) 0.027(3) -0.003(2) -0.002(2) -0.013(2)
C3 0.041(2) 0.054(3) 0.051(4) -0.021(3) 0.002(2) -0.005(2)
C4 0.049(3) 0.074(4) 0.052(4) -0.011(3) -0.015(3) -0.010(3)
C5 0.079(4) 0.079(4) 0.036(4) 0.005(3) 0.002(3) -0.022(3)
C6 0.058(3) 0.050(3) 0.081(5) -0.015(3) -0.005(3) -0.014(2)
C7 0.060(3) 0.101(5) 0.067(5) -0.035(4) 0.004(3) 0.001(3)
C8 0.031(2) 0.033(2) 0.044(4) 0.004(2) -0.0018(19) -0.0035(17)
C9 0.035(2) 0.042(2) 0.039(4) 0.009(2) -0.008(2) -0.0025(18)
C10 0.056(3) 0.054(3) 0.044(4) -0.003(3) -0.016(2) 0.001(2)
C11 0.079(4) 0.078(4) 0.049(4) 0.000(3) -0.031(3) -0.001(3)
C12 0.069(4) 0.097(5) 0.070(6) 0.035(4) -0.039(3) -0.002(3)
C13 0.064(3) 0.066(4) 0.064(5) 0.017(3) -0.029(3) 0.005(3)
C14 0.039(2) 0.048(2) 0.045(4) 0.002(3) -0.010(2) -0.003(2)
C1H 0.051(3) 0.089(5) 0.052(5) 0.016(4) 0.005(3) 0.029(3)
C2H 0.033(2) 0.061(3) 0.041(4) 0.013(3) 0.002(2) 0.002(2)
C3H 0.040(2) 0.043(3) 0.051(4) 0.009(3) 0.003(2) 0.012(2)
C4H 0.035(2) 0.037(2) 0.053(4) 0.001(2) 0.000(2) 0.0013(19)
C5H 0.058(4) 0.044(3) 0.073(6) -0.005(3) 0.003(3) 0.008(3)
C6H 0.053(3) 0.066(4) 0.095(6) -0.018(4) -0.032(4) -0.004(3)
C7H 0.042(3) 0.032(2) 0.073(4) 0.000(3) -0.020(3) -0.002(2)
C8H 0.029(2) 0.049(3) 0.094(6) -0.005(3) -0.014(3) 0.0030(19)
C9H 0.033(2) 0.033(2) 0.064(4) 0.008(2) 0.002(2) -0.0006(18)
C10H 0.037(3) 0.054(3) 0.089(6) -0.005(3) 0.011(3) 0.001(2)
C11H 0.034(2) 0.065(4) 0.062(5) 0.010(3) -0.001(3) 0.002(2)
C12H 0.034(2) 0.037(2) 0.047(4) 0.002(2) 0.000(2) -0.0028(18)
C13H 0.047(3) 0.062(3) 0.038(4) 0.003(3) 0.012(2) 0.011(2)
C14H 0.057(3) 0.043(3) 0.035(4) 0.002(2) 0.005(2) 0.004(2)
C15H 0.077(4) 0.084(4) 0.042(5) -0.008(4) 0.009(3) 0.007(4)
F1 0.058(5) 0.172(14) 0.056(6) 0.009(10) -0.028(4) -0.008(8)
F2 0.077(11) 0.153(11) 0.034(8) -0.009(7) 0.002(7) 0.072(11)
F3 0.222(15) 0.082(6) 0.042(7) 0.021(5) -0.023(8) 0.032(8)
F1B 0.26(2) 0.117(10) 0.068(9) 0.011(8) -0.085(11) -0.032(10)
F2B 0.060(8) 0.26(2) 0.055(11) 0.009(11) 0.028(6) -0.028(9)
F3B 0.123(10) 0.190(16) 0.040(6) 0.015(9) 0.003(7) 0.129(12)
F4 0.124(10) 0.049(9) 0.14(2) -0.013(10) 0.098(12) 0.007(7)
F5 0.086(2) 0.057(2) 0.124(4) -0.032(2) -0.009(2) 0.0007(17)
F6 0.097(16) 0.066(8) 0.09(2) -0.004(8) -0.014(12) 0.060(9)
F4B 0.171(17) 0.097(13) 0.044(15) 0.016(10) 0.035(10) 0.060(10)
F6B 0.069(9) 0.098(15) 0.082(19) -0.020(11) -0.002(8) 0.035(8)
F7 0.110(3) 0.104(3) 0.158(4) -0.019(3) -0.039(3) -0.061(3)
F8 0.084(3) 0.140(4) 0.099(4) -0.049(3) -0.041(2) -0.011(2)
F9 0.118(16) 0.104(12) 0.149(15) -0.018(9) -0.116(12) 0.026(10)
F9B 0.065(7) 0.127(16) 0.178(17) -0.079(12) -0.068(8) 0.032(9)
F10 0.043(9) 0.122(19) 0.093(16) -0.040(11) 0.010(8) 0.027(8)
F11 0.0673(19) 0.0499(17) 0.113(3) -0.0147(19) 0.0225(19) 0.0039(15)
F12 0.072(2) 0.082(2) 0.069(3) 0.002(2) 0.0228(18) 0.0032(17)
F10B 0.026(8) 0.080(8) 0.16(2) -0.019(10) 0.021(9) -0.005(7)
F13 0.058(7) 0.113(13) 0.13(2) 0.039(13) -0.026(11) 0.002(7)
F14 0.0353(16) 0.145(3) 0.098(3) 0.012(3) 0.0111(18) 0.0061(19)
F15 0.061(2) 0.133(3) 0.085(3) -0.036(3) -0.0342(19) 0.0301(19)
F13B 0.065(6) 0.045(5) 0.083(13) 0.025(6) -0.016(7) 0.016(4)
F16 0.214(6) 0.195(5) 0.049(3) -0.048(3) 0.019(3) -0.099(5)
F17 0.117(4) 0.239(6) 0.049(3) -0.012(3) 0.022(2) 0.056(4)
F18 0.217(6) 0.134(4) 0.050(3) 0.030(3) 0.008(3) 0.045(4)

loop_
_atom_type_symbol
_atom_type_description
_atom_type_scat_dispersion_real
_atom_type_scat_dispersion_imag
_atom_type_scat_source
C C 0.0033 0.0016 'International Tables Vol C Tables 4.2.6.8 and 6.1.1.4'
H H 0.0000 0.0000 'International Tables Vol C Tables 4.2.6.8 and 6.1.1.4'
N N 0.0061 0.0033 'International Tables Vol C Tables 4.2.6.8 and 6.1.1.4'
O O 0.0106 0.0060 'International Tables Vol C Tables 4.2.6.8 and 6.1.1.4'
F F 0.0171 0.0103 'International Tables Vol C Tables 4.2.6.8 and 6.1.1.4'
Gd Gd -0.1653 3.9035 'International Tables Vol C Tables 4.2.6.8 and 6.1.1.4'

loop_
_geom_angle_atom_site_label_1
_geom_angle_atom_site_label_2
_geom_angle_atom_site_label_3
_geom_angle
_geom_angle_site_symmetry_1
_geom_angle_site_symmetry_3
_geom_angle_publ_flag
O1 Gd O6H 109.72(10) . . ?
O1 Gd O1H 79.17(10) . . ?
O6H Gd O1H 140.15(10) . . ?
O1 Gd O3H 142.42(9) . . ?
O6H Gd O3H 86.28(11) . . ?
O1H Gd O3H 110.56(10) . . ?
O1 Gd O2H 139.93(10) . . ?
O6H Gd O2H 77.49(10) . . ?
O1H Gd O2H 72.67(11) . . ?
O3H Gd O2H 75.55(10) . . ?
O1 Gd O5H 69.98(9) . . ?
O6H Gd O5H 72.09(10) . . ?
O1H Gd O5H 75.33(10) . . ?
O3H Gd O5H 147.01(10) . . ?
O2H Gd O5H 75.63(10) . . ?
O1 Gd O4H 76.32(10) . . ?
O6H Gd O4H 146.06(10) . . ?
O1H Gd O4H 73.36(10) . . ?
O3H Gd O4H 72.46(10) . . ?
O2H Gd O4H 120.21(10) . . ?
O5H Gd O4H 137.40(10) . . ?
O1 Gd N3 71.48(10) . . ?
O6H Gd N3 77.46(10) . . ?
O1H Gd N3 139.49(11) . . ?
O3H Gd N3 79.73(10) . . ?
O2H Gd N3 145.65(11) . . ?
O5H Gd N3 117.73(10) . . ?
O4H Gd N3 73.02(10) . . ?
O1 N1 C1 126.2(4) . . ?
O1 N1 C2 120.9(4) . . ?
C1 N1 C2 112.8(4) . . ?
O2 N2 C1 124.8(4) . . ?
O2 N2 C3 122.7(4) . . ?
C1 N2 C3 111.9(4) . . ?
C8 N3 C9 104.4(3) . . ?
C8 N3 Gd 124.3(3) . . ?
C9 N3 Gd 129.0(3) . . ?
C8 N4 C14 107.7(4) . . ?
N1 O1 Gd 130.3(2) . . ?
C2H O1H Gd 131.5(3) . . ?
C4H O2H Gd 129.5(3) . . ?
C7H O3H Gd 133.7(3) . . ?
C9H O4H Gd 133.5(3) . . ?
C12H O5H Gd 133.3(3) . . ?
C14H O6H Gd 134.8(3) . . ?
N2 C1 N1 108.7(4) . . ?
N2 C1 C8 125.2(4) . . ?
N1 C1 C8 126.0(4) . . ?
N1 C2 C4 109.3(4) . . ?
N1 C2 C5 105.7(4) . . ?
C4 C2 C5 109.6(4) . . ?
N1 C2 C3 100.9(4) . . ?
C4 C2 C3 115.4(4) . . ?
C5 C2 C3 114.9(4) . . ?
N2 C3 C6 106.3(4) . . ?
N2 C3 C7 109.7(4) . . ?
C6 C3 C7 111.0(4) . . ?
N2 C3 C2 100.4(4) . . ?
C6 C3 C2 113.4(4) . . ?
C7 C3 C2 115.1(5) . . ?
N3 C8 N4 112.2(4) . . ?
N3 C8 C1 125.3(4) . . ?
N4 C8 C1 122.5(4) . . ?
N3 C9 C14 110.2(4) . . ?
N3 C9 C10 129.7(4) . . ?
C14 C9 C10 120.1(4) . . ?
C11 C10 C9 116.7(5) . . ?
C10 C11 C12 122.1(6) . . ?
C13 C12 C11 121.7(5) . . ?
C12 C13 C14 115.9(5) . . ?
N4 C14 C9 105.5(4) . . ?
N4 C14 C13 131.0(5) . . ?
C9 C14 C13 123.5(5) . . ?
F1 C1H F2 111.8(14) . . ?
F1 C1H F3B 61.4(9) . . ?
F2 C1H F3B 122.1(11) . . ?
F1 C1H F2B 124.9(15) . . ?
F2 C1H F2B 18(2) . . ?
F3B C1H F2B 114.6(13) . . ?
F1 C1H F3 106.8(9) . . ?
F2 C1H F3 102.3(13) . . ?
F3B C1H F3 45.6(9) . . ?
F2B C1H F3 85.8(13) . . ?
F1 C1H F1B 39.6(8) . . ?
F2 C1H F1B 80.1(14) . . ?
F3B C1H F1B 98.0(11) . . ?
F2B C1H F1B 97.5(15) . . ?
F3 C1H F1B 138.9(8) . . ?
F1 C1H C2H 112.7(7) . . ?
F2 C1H C2H 114.4(9) . . ?
F3B C1H C2H 120.7(7) . . ?
F2B C1H C2H 113.4(12) . . ?
F3 C1H C2H 108.0(7) . . ?
F1B C1H C2H 108.1(7) . . ?
O1H C2H C3H 128.4(5) . . ?
O1H C2H C1H 114.2(5) . . ?
C3H C2H C1H 117.4(4) . . ?
C2H C3H C4H 121.7(4) . . ?
O2H C4H C3H 127.3(4) . . ?
O2H C4H C5H 114.4(5) . . ?
C3H C4H C5H 118.3(5) . . ?
F4 C5H F6B 98(3) . . ?
F4 C5H F5 111.5(13) . . ?
F6B C5H F5 108.6(18) . . ?
F4 C5H F4B 9(2) . . ?
F6B C5H F4B 107(3) . . ?
F5 C5H F4B 104.8(14) . . ?
F4 C5H F6 111(3) . . ?
F6B C5H F6 13(5) . . ?
F5 C5H F6 103.7(17) . . ?
F4B C5H F6 119(3) . . ?
F4 C5H C4H 112.7(10) . . ?
F6B C5H C4H 116(2) . . ?
F5 C5H C4H 109.6(4) . . ?
F4B C5H C4H 110.5(12) . . ?
F6 C5H C4H 108.3(19) . . ?
F8 C6H F7 106.0(5) . . ?
F8 C6H F9B 110.1(15) . . ?
F7 C6H F9B 99.6(19) . . ?
F8 C6H F9 105.9(16) . . ?
F7 C6H F9 115.1(18) . . ?
F9B C6H F9 16(3) . . ?
F8 C6H C7H 112.6(5) . . ?
F7 C6H C7H 109.8(6) . . ?
F9B C6H C7H 117.3(14) . . ?
F9 C6H C7H 107.4(14) . . ?
O3H C7H C8H 128.0(4) . . ?
O3H C7H C6H 115.3(5) . . ?
C8H C7H C6H 116.6(5) . . ?
C7H C8H C9H 122.3(4) . . ?
O4H C9H C8H 128.0(5) . . ?
O4H C9H C10H 112.3(4) . . ?
C8H C9H C10H 119.7(4) . . ?
F10 C10H F12 106.7(16) . . ?
F10 C10H F11 110.6(18) . . ?
F12 C10H F11 107.4(5) . . ?
F10 C10H F10B 8(3) . . ?
F12 C10H F10B 108.5(17) . . ?
F11 C10H F10B 102.5(16) . . ?
F10 C10H C9H 110.5(15) . . ?
F12 C10H C9H 111.6(4) . . ?
F11 C10H C9H 109.8(4) . . ?
F10B C10H C9H 116.2(16) . . ?
F15 C11H F13 96.7(15) . . ?
F15 C11H F14 109.2(5) . . ?
F13 C11H F14 112.5(14) . . ?
F15 C11H F13B 115.8(14) . . ?
F13 C11H F13B 20(3) . . ?
F14 C11H F13B 98.5(13) . . ?
F15 C11H C12H 114.1(5) . . ?
F13 C11H C12H 111.8(14) . . ?
F14 C11H C12H 111.7(5) . . ?
F13B C11H C12H 106.5(13) . . ?
O5H C12H C13H 128.2(4) . . ?
O5H C12H C11H 111.7(5) . . ?
C13H C12H C11H 119.9(5) . . ?
C12H C13H C14H 121.7(5) . . ?
O6H C14H C13H 127.9(5) . . ?
O6H C14H C15H 113.1(5) . . ?
C13H C14H C15H 119.0(5) . . ?
F17 C15H F18 104.8(6) . . ?
F17 C15H F16 106.9(6) . . ?
F18 C15H F16 106.8(6) . . ?
F17 C15H C14H 114.5(6) . . ?
F18 C15H C14H 112.4(5) . . ?
F16 C15H C14H 110.9(5) . . ?

loop_
_geom_bond_atom_site_label_1
_geom_bond_atom_site_label_2
_geom_bond_distance
_geom_bond_site_symmetry_2
_geom_bond_publ_flag
Gd O1 2.342(3) . ?
Gd O6H 2.341(3) . ?
Gd O1H 2.360(3) . ?
Gd O3H 2.366(3) . ?
Gd O2H 2.376(3) . ?
Gd O5H 2.384(3) . ?
Gd O4H 2.397(3) . ?
Gd N3 2.570(3) . ?
N1 O1 1.286(4) . ?
N1 C1 1.333(5) . ?
N1 C2 1.485(6) . ?
N2 O2 1.273(4) . ?
N2 C1 1.351(5) . ?
N2 C3 1.495(6) . ?
N3 C8 1.331(5) . ?
N3 C9 1.387(5) . ?
N4 C8 1.356(5) . ?
N4 C14 1.365(6) . ?
O1H C2H 1.243(5) . ?
O2H C4H 1.255(5) . ?
O3H C7H 1.255(5) . ?
O4H C9H 1.249(5) . ?
O5H C12H 1.268(5) . ?
O6H C14H 1.257(5) . ?
C1 C8 1.437(6) . ?
C2 C4 1.521(6) . ?
C2 C5 1.532(6) . ?
C2 C3 1.560(7) . ?
C3 C6 1.529(6) . ?
C3 C7 1.529(7) . ?
C9 C14 1.386(6) . ?
C9 C10 1.399(6) . ?
C10 C11 1.369(6) . ?
C11 C12 1.406(8) . ?
C12 C13 1.364(8) . ?
C13 C14 1.384(7) . ?
C1H F1 1.185(12) . ?
C1H F2 1.223(16) . ?
C1H F3B 1.255(11) . ?
C1H F2B 1.279(19) . ?
C1H F3 1.397(13) . ?
C1H F1B 1.460(15) . ?
C1H C2H 1.529(8) . ?
C2H C3H 1.392(6) . ?
C3H C4H 1.382(6) . ?
C4H C5H 1.546(7) . ?
C5H F4 1.30(2) . ?
C5H F6B 1.27(3) . ?
C5H F5 1.319(6) . ?
C5H F4B 1.25(2) . ?
C5H F6 1.37(4) . ?
C6H F8 1.314(7) . ?
C6H F7 1.322(7) . ?
C6H F9B 1.30(2) . ?
C6H F9 1.32(2) . ?
C6H C7H 1.541(7) . ?
C7H C8H 1.382(7) . ?
C8H C9H 1.376(7) . ?
C9H C10H 1.539(7) . ?
C10H F10 1.33(3) . ?
C10H F12 1.318(6) . ?
C10H F11 1.342(6) . ?
C10H F10B 1.35(3) . ?
C11H F15 1.287(6) . ?
C11H F13 1.34(3) . ?
C11H F14 1.318(6) . ?
C11H F13B 1.34(2) . ?
C11H C12H 1.547(7) . ?
C12H C13H 1.362(7) . ?
C13H C14H 1.373(6) . ?
C14H C15H 1.529(8) . ?
C15H F17 1.297(7) . ?
C15H F18 1.289(7) . ?
C15H F16 1.294(7) . ?
